data_2105539
loop_
_publ_author_name
'Botoshansky, M.'
'Ellern, A.'
'Gasper, N.'
'Henck, J.-O.'
'Herbstein, F. H.'

_publ_section_title
;
 Structural, Thermodynamic and Kinetic (Hysteresis) Aspects of the
 Enantiotropic First-Order Phase Transformations of
 <i>N</i>-Anilinophthalimide and
 <i>N</i>-(<i>N</i>'-Methylanilino)phthalimide
;
_journal_issue 3
_journal_name_full 'Acta Crystallographica Section B'
_journal_page_first 277
_journal_page_last 290
_journal_paper_doi 10.1107/S0108768197012135
_journal_volume 54
_journal_year 1998
_chemical_formula_sum 'C14 H10 N2 O2'
_chemical_formula_weight 238.24
_chemical_name_common 'N-anilinophthalimide (orthorhombic)'
_chemical_name_systematic
;
1H-Isoindole-1,3-(2H)-dione, 2-aminophenyl (please check)
;
_space_group_IT_number 19
_symmetry_cell_setting orthorhombic
_symmetry_space_group_name_Hall 'P 2ac 2ab'
_symmetry_space_group_name_H-M 'P 21 21 21'
_audit_creation_method SHELXL
_cell_angle_alpha 90.00
_cell_angle_beta 90.00
_cell_angle_gamma 90.00
_cell_formula_units_Z 4
_cell_length_a 19.655(6)
_cell_length_b 10.677(3)
_cell_length_c 5.503(2)
_cell_measurement_reflns_used 25
_cell_measurement_temperature 293(2)
_cell_measurement_theta_max 12.6
_cell_measurement_theta_min 2.4
_cell_volume 1154.8(6)
_computing_cell_refinement 'Philips PW 1100/20 (Philips, 1973)'
_computing_data_collection 'Philips PW 1100/20 (Philips, 1973)'
_computing_data_reduction 'Philips PW 1100/20 (Philips, 1973)'
_computing_molecular_graphics 'ORTEP II (Johnson, 1976);TEXSAN 1.6 MSC'
_computing_publication_material 'MS Word 6.0.1 for Macintosh'
_computing_structure_refinement 'SHELXL-93 (Sheldrick, 1993)'
_computing_structure_solution 'SHELXS-86 (Sheldrick, 1990)'
_diffrn_ambient_temperature 293(2)
_diffrn_measurement_device 'Philips PW 1100 four circle diffractometer'
_diffrn_measurement_method omega/2theta
_diffrn_radiation_monochromator graphite
_diffrn_radiation_source 'fine-focus sealed tube'
_diffrn_radiation_type MoK\a
_diffrn_radiation_wavelength .71070
_diffrn_reflns_av_R_equivalents .0000
_diffrn_reflns_av_sigmaI/netI .0968
_diffrn_reflns_limit_h_max 23
_diffrn_reflns_limit_h_min 0
_diffrn_reflns_limit_k_max 12
_diffrn_reflns_limit_k_min 0
_diffrn_reflns_limit_l_max 6
_diffrn_reflns_limit_l_min 0
_diffrn_reflns_number 1224
_diffrn_reflns_theta_max 25.00
_diffrn_reflns_theta_min 2.07
_diffrn_standards_decay_% 2.0
_diffrn_standards_interval_time 120
_diffrn_standards_number 3
_exptl_absorpt_coefficient_mu .094
_exptl_absorpt_correction_type none
_exptl_crystal_colour 'Light yellow'
_exptl_crystal_density_diffrn 1.370
_exptl_crystal_density_meas 1.377
_exptl_crystal_density_method flotation
_exptl_crystal_description plate
_exptl_crystal_F_000 496
_exptl_crystal_size_max 1.13
_exptl_crystal_size_mid .28
_exptl_crystal_size_min .07
_refine_diff_density_max .17
_refine_diff_density_min -.15
_refine_ls_extinction_coef .023(4)
_refine_ls_extinction_method SHELXL
_refine_ls_goodness_of_fit_all 1.084
_refine_ls_goodness_of_fit_obs 1.203
_refine_ls_hydrogen_treatment refall
_refine_ls_matrix_type full
_refine_ls_number_parameters 204
_refine_ls_number_reflns 1224
_refine_ls_number_restraints 0
_refine_ls_restrained_S_all 1.084
_refine_ls_restrained_S_obs 1.203
_refine_ls_R_factor_all .0840
_refine_ls_R_factor_obs .0555
_refine_ls_shift/esd_max .030
_refine_ls_shift/esd_mean .004
_refine_ls_structure_factor_coef Fsqd
_refine_ls_weighting_details 'w=1/[\s^2^(Fo^2^)+(0.0269P)^2^+0.2144P] where P=(Fo^2^+2Fc^2^)/3'
_refine_ls_weighting_scheme calc
_refine_ls_wR_factor_all .1200
_refine_ls_wR_factor_obs .1051
_reflns_number_observed 835
_reflns_number_total 1224
_reflns_observed_criterion >2sigma(I)
_cod_data_source_file bk0046.cif
_cod_data_source_block 1
_cod_depositor_comments
;
The following automatic conversions were performed:

'_refine_ls_weighting_scheme' value 'calc
w=1/[\s^2^(Fo^2^)+(0.0269P)^2^+0.2144P] where P=(Fo^2^+2Fc^2^)/3' was
changed to 'calc'. New tag '_refine_ls_weighting_details' was
created. The value of the new tag was set to
'w=1/[\s^2^(Fo^2^)+(0.0269P)^2^+0.2144P] where P=(Fo^2^+2Fc^2^)/3'.

Automatic conversion script
Id: cif_fix_values 3143 2015-03-26 13:38:13Z robertas 
;
_cod_database_code 2105539

loop_
_symmetry_equiv_pos_as_xyz
'x, y, z'
'x+1/2, -y+1/2, -z'
'-x+1/2, -y, z+1/2'
'-x, y+1/2, -z+1/2'

loop_
_atom_site_aniso_label
_atom_site_aniso_U_11
_atom_site_aniso_U_22
_atom_site_aniso_U_33
_atom_site_aniso_U_12
_atom_site_aniso_U_13
_atom_site_aniso_U_23
C1 .062(3) .073(3) .055(3) -.023(3) -.020(3) .017(3)
C2 .054(3) .055(3) .048(3) -.013(2) -.008(2) .012(3)
C3 .058(3) .075(4) .073(4) -.012(3) -.014(3) .024(4)
C4 .056(3) .067(3) .081(4) .006(3) .003(3) .020(4)
C5 .062(3) .078(4) .055(3) -.003(3) .003(3) .019(3)
C6 .055(3) .069(3) .053(3) -.008(3) -.003(3) .012(3)
C7 .049(2) .056(3) .046(3) -.006(2) -.009(2) .013(3)
C8 .056(3) .062(3) .046(3) -.012(2) -.006(3) .006(3)
C9 .051(2) .062(3) .037(2) -.004(2) -.003(2) .002(3)
C10 .066(3) .089(4) .033(3) -.007(3) .012(3) -.002(3)
C11 .071(3) .072(3) .046(3) -.010(3) -.002(3) -.010(3)
C12 .073(3) .064(3) .056(3) -.016(3) -.006(3) .009(3)
C13 .080(4) .067(4) .047(3) -.010(3) .013(3) .010(3)
C14 .069(3) .059(3) .044(3) -.001(3) .008(2) -.004(3)
N1 .060(2) .058(2) .043(2) -.007(2) -.010(2) .000(2)
N2 .070(3) .065(3) .045(3) -.019(2) .001(2) .004(2)
O1 .091(3) .091(3) .061(2) -.021(2) -.032(2) .002(2)
O2 .057(2) .090(2) .049(2) .004(2) -.013(2) -.002(2)

loop_
_atom_site_label
_atom_site_fract_x
_atom_site_fract_y
_atom_site_fract_z
_atom_site_U_iso_or_equiv
_atom_site_thermal_displace_type
_atom_site_calc_flag
_atom_site_occupancy
_atom_site_type_symbol
C1 .3958(2) .0909(5) .1822(10) .0632(14) Uani d 1 C
C2 .4179(2) -.0103(4) .0176(8) .0525(12) Uani d 1 C
C3 .4746(3) -.0862(6) .0259(12) .069(2) Uani d 1 C
C4 .4812(3) -.1763(5) -.1568(12) .068(2) Uani d 1 C
C5 .4327(2) -.1893(5) -.3379(10) .0650(15) Uani d 1 C
C6 .3757(2) -.1126(5) -.3440(10) .0587(13) Uani d 1 C
C7 .3687(2) -.0227(4) -.1666(9) .0503(11) Uani d 1 C
C8 .3154(2) .0730(4) -.1289(8) .0546(12) Uani d 1 C
C9 .3223(2) .3504(4) .1849(8) .0500(11) Uani d 1 C
C10 .3057(3) .4381(6) .3652(9) .0628(14) Uani d 1 C
C11 .3277(3) .5604(5) .3461(10) .0631(14) Uani d 1 C
C12 .3683(3) .5985(5) .1582(11) .0645(14) Uani d 1 C
C13 .3859(3) .5115(5) -.0208(10) .0648(15) Uani d 1 C
C14 .3632(3) .3903(5) -.0077(9) .0573(13) Uani d 1 C
N1 .3337(2) .1349(4) .0888(7) .0536(10) Uani d 1 N
N2 .2946(2) .2295(4) .1945(9) .0599(12) Uani d 1 N
O1 .4216(2) .1334(3) .3672(7) .0812(12) Uani d 1 O
O2 .2657(2) .0970(3) -.2519(6) .0651(10) Uani d 1 O
H3 .506(3) -.072(5) .144(11) .09(2) Uiso d 1 H
H4 .519(3) -.240(4) -.151(10) .089(17) Uiso d 1 H
H5 .435(3) -.262(5) -.462(11) .11(2) Uiso d 1 H
H6 .3418(19) -.120(4) -.475(8) .054(13) Uiso d 1 H
H10 .278(2) .409(4) .494(10) .074(15) Uiso d 1 H
H11 .316(2) .620(5) .476(10) .078(16) Uiso d 1 H
H12 .388(2) .683(4) .151(10) .064(14) Uiso d 1 H
H13 .415(2) .541(4) -.150(10) .081(16) Uiso d 1 H
H14 .3774(19) .324(4) -.101(8) .046(13) Uiso d 1 H
HN1 .280(2) .202(4) .334(10) .061(15) Uiso d 1 H

loop_
_atom_type_symbol
_atom_type_description
_atom_type_scat_dispersion_real
_atom_type_scat_dispersion_imag
_atom_type_scat_source
C C .0033 .0016 'International Tables Vol C Tables 4.2.6.8 and 6.1.1.4'
N N .0061 .0033 'International Tables Vol C Tables 4.2.6.8 and 6.1.1.4'
O O .0106 .0060 'International Tables Vol C Tables 4.2.6.8 and 6.1.1.4'
H H .0000 .0000 'International Tables Vol C Tables 4.2.6.8 and 6.1.1.4'

loop_
_geom_angle_atom_site_label_1
_geom_angle_atom_site_label_2
_geom_angle_atom_site_label_3
_geom_angle
_geom_angle_publ_flag
O1 C1 N1 122.7(5) yes
O1 C1 C2 131.3(5) yes
N1 C1 C2 106.0(4) yes
C3 C2 C7 121.6(5) yes
C3 C2 C1 130.4(5) yes
C7 C2 C1 108.0(4) yes
C2 C3 C4 117.1(5) yes
C2 C3 H3 118(4) yes
C4 C3 H3 125(3) yes
C5 C4 C3 121.5(5) yes
C5 C4 H4 118(3) yes
C3 C4 H4 121(3) yes
C4 C5 C6 120.9(6) yes
C4 C5 H5 121(3) yes
C6 C5 H5 118(3) yes
C7 C6 C5 118.4(5) yes
C7 C6 H6 121(2) yes
C5 C6 H6 121(2) yes
C6 C7 C2 120.6(4) yes
C6 C7 C8 130.7(4) yes
C2 C7 C8 108.7(4) yes
O2 C8 N1 125.3(4) yes
O2 C8 C7 129.6(4) yes
N1 C8 C7 105.1(4) yes
C14 C9 N2 122.2(5) yes
C14 C9 C10 117.8(4) yes
N2 C9 C10 119.8(4) yes
C11 C10 C9 120.3(5) yes
C11 C10 H10 123(3) yes
C9 C10 H10 117(3) yes
C12 C11 C10 121.5(6) yes
C12 C11 H11 120(3) yes
C10 C11 H11 119(3) yes
C11 C12 C13 118.7(5) yes
C11 C12 H12 122(3) yes
C13 C12 H12 119(3) yes
C14 C13 C12 120.6(5) yes
C14 C13 H13 123(3) yes
C12 C13 H13 117(3) yes
C13 C14 C9 121.0(5) yes
C13 C14 H14 127(3) yes
C9 C14 H14 111(3) yes
N2 N1 C1 124.6(4) yes
N2 N1 C8 123.4(4) yes
C1 N1 C8 112.0(4) yes
N1 N2 C9 115.9(4) yes
N1 N2 HN1 108(3) yes
C9 N2 HN1 118(3) yes

loop_
_geom_bond_atom_site_label_1
_geom_bond_atom_site_label_2
_geom_bond_distance
_geom_bond_publ_flag
C1 O1 1.224(6) yes
C1 N1 1.406(6) yes
C1 C2 1.475(7) yes
C2 C3 1.379(7) yes
C2 C7 1.407(6) yes
C3 C4 1.398(8) yes
C3 H3 .91(6) yes
C4 C5 1.386(8) yes
C4 H4 1.01(5) yes
C5 C6 1.388(6) yes
C5 H5 1.04(6) yes
C6 C7 1.376(7) yes
C6 H6 .99(4) yes
C7 C8 1.479(6) yes
C8 O2 1.215(5) yes
C8 N1 1.415(6) yes
C9 C14 1.397(6) yes
C9 N2 1.402(6) yes
C9 C10 1.403(7) yes
C10 C11 1.379(7) yes
C10 H10 .94(5) yes
C11 C12 1.368(8) yes
C11 H11 .99(5) yes
C12 C13 1.397(7) yes
C12 H12 .98(4) yes
C13 C14 1.371(7) yes
C13 H13 .97(5) yes
C14 H14 .92(4) yes
N1 N2 1.396(5) yes
N2 HN1 .87(5) yes

loop_
_geom_torsion_atom_site_label_1
_geom_torsion_atom_site_label_2
_geom_torsion_atom_site_label_3
_geom_torsion_atom_site_label_4
_geom_torsion
O1 C1 C2 C3 -.2(9)
N1 C1 C2 C3 -179.0(5)
O1 C1 C2 C7 179.0(5)
N1 C1 C2 C7 .1(5)
C7 C2 C3 C4 .0(7)
C1 C2 C3 C4 179.1(5)
C2 C3 C4 C5 -.3(7)
C3 C4 C5 C6 .2(8)
C4 C5 C6 C7 .4(7)
C5 C6 C7 C2 -.7(6)
C5 C6 C7 C8 178.5(4)
C3 C2 C7 C6 .5(6)
C1 C2 C7 C6 -178.7(4)
C3 C2 C7 C8 -178.8(4)
C1 C2 C7 C8 1.9(5)
C6 C7 C8 O2 -2.4(8)
C2 C7 C8 O2 176.8(4)
C6 C7 C8 N1 177.5(4)
C2 C7 C8 N1 -3.2(4)
C14 C9 C10 C11 2.0(7)
N2 C9 C10 C11 -174.2(5)
C9 C10 C11 C12 -2.7(8)
C10 C11 C12 C13 1.7(8)
C11 C12 C13 C14 -.2(8)
C12 C13 C14 C9 -.4(8)
N2 C9 C14 C13 175.6(5)
C10 C9 C14 C13 -.5(7)
O1 C1 N1 N2 -.4(7)
C2 C1 N1 N2 178.5(4)
O1 C1 N1 C8 178.7(4)
C2 C1 N1 C8 -2.3(5)
O2 C8 N1 N2 2.5(6)
C7 C8 N1 N2 -177.4(4)
O2 C8 N1 C1 -176.7(4)
C7 C8 N1 C1 3.4(5)
C1 N1 N2 C9 69.1(6)
C8 N1 N2 C9 -110.0(5)
C14 C9 N2 N1 32.1(6)
C10 C9 N2 N1 -151.9(4)
